data_7020672
loop_
_publ_author_name
'Laurila, Elina'
'Oresmaa, Larisa'
'Hassinen, Jorma'
'Hirva, Pipsa'
'Haukka, Matti'

_publ_section_title
;
 Neutral one-dimensional metal chains consisting of alternating anionic
 and cationic rhodium complexes.
;
_journal_issue 2
_journal_name_full 'Dalton transactions (Cambridge, England : 2003)'
_journal_page_first 395
_journal_page_last 398
_journal_paper_doi 10.1039/c2dt31671d
_journal_volume 42
_journal_year 2013
_chemical_formula_moiety 'C24 H16 Cl2 N4 Rh, C2 Cl2 O2 Rh'
_chemical_formula_sum 'C26 H16 Cl4 N4 O2 Rh2'
_chemical_formula_weight 764.05
_chemical_name_systematic
;
?
;
_space_group_IT_number 2
_symmetry_cell_setting triclinic
_symmetry_space_group_name_Hall '-P 1'
_symmetry_space_group_name_H-M 'P -1'
_atom_sites_solution_hydrogens geom
_atom_sites_solution_primary direct
_atom_sites_solution_secondary difmap
_audit_creation_method SHELXL-97
_cell_angle_alpha 96.101(3)
_cell_angle_beta 90.288(3)
_cell_angle_gamma 107.315(2)
_cell_formula_units_Z 2
_cell_length_a 8.7104(11)
_cell_length_b 11.2066(14)
_cell_length_c 14.5161(19)
_cell_measurement_reflns_used 3751
_cell_measurement_temperature 100(2)
_cell_measurement_theta_max 29.92
_cell_measurement_theta_min 2.45
_cell_volume 1344.1(3)
_computing_cell_refinement 'SAINT (Bruker AXS, 2009)'
_computing_data_collection 'APEX2 (Bruker AXS, 2010)'
_computing_data_reduction 'SAINT (Bruker AXS, 2009)'
_computing_molecular_graphics 'Diamond v.3.2e (Brandenburg, 2010)'
_computing_publication_material 'SHELXL-97 (Sheldrick, 2008)'
_computing_structure_refinement 'SHELXL-97 (Sheldrick, 2008)'
_computing_structure_solution 'SHELXS-97 (Sheldrick, 2008)'
_diffrn_ambient_temperature 100(2)
_diffrn_detector_area_resol_mean 16
_diffrn_measured_fraction_theta_full 0.989
_diffrn_measured_fraction_theta_max 0.989
_diffrn_measurement_device '62mm x 62mm CCD camera on \k-goniostat'
_diffrn_measurement_device_type 'Bruker KAPPA APEX II CCD'
_diffrn_measurement_method '\f scans and \w scans with \k offset'
_diffrn_radiation_monochromator 'horizontally mounted graphite crystal'
_diffrn_radiation_source 'fine-focus sealed tube'
_diffrn_radiation_type MoK\a
_diffrn_radiation_wavelength 0.71073
_diffrn_reflns_av_R_equivalents 0.0408
_diffrn_reflns_av_sigmaI/netI 0.0661
_diffrn_reflns_limit_h_max 11
_diffrn_reflns_limit_h_min -10
_diffrn_reflns_limit_k_max 13
_diffrn_reflns_limit_k_min -14
_diffrn_reflns_limit_l_max 18
_diffrn_reflns_limit_l_min -15
_diffrn_reflns_number 12064
_diffrn_reflns_theta_full 27.50
_diffrn_reflns_theta_max 27.50
_diffrn_reflns_theta_min 2.45
_exptl_absorpt_coefficient_mu 1.658
_exptl_absorpt_correction_T_max 0.8517
_exptl_absorpt_correction_T_min 0.7773
_exptl_absorpt_correction_type multi-scan
_exptl_absorpt_process_details 'SADABS (Sheldrick, 2008)'
_exptl_crystal_colour yellow
_exptl_crystal_density_diffrn 1.888
_exptl_crystal_density_method 'not measured'
_exptl_crystal_description block
_exptl_crystal_F_000 748
_exptl_crystal_size_max 0.16
_exptl_crystal_size_mid 0.14
_exptl_crystal_size_min 0.10
_refine_diff_density_max 0.845
_refine_diff_density_min -0.954
_refine_diff_density_rms 0.130
_refine_ls_extinction_method none
_refine_ls_goodness_of_fit_ref 1.041
_refine_ls_hydrogen_treatment constr
_refine_ls_matrix_type full
_refine_ls_number_parameters 343
_refine_ls_number_reflns 6107
_refine_ls_number_restraints 0
_refine_ls_restrained_S_all 1.041
_refine_ls_R_factor_all 0.0537
_refine_ls_R_factor_gt 0.0382
_refine_ls_shift/su_max 0.001
_refine_ls_shift/su_mean 0.000
_refine_ls_structure_factor_coef Fsqd
_refine_ls_weighting_details 'calc w=1/[\s^2^(Fo^2^)+(0.0325P)^2^+0.3550P] where P=(Fo^2^+2Fc^2^)/3'
_refine_ls_weighting_scheme calc
_refine_ls_wR_factor_gt 0.0847
_refine_ls_wR_factor_ref 0.0925
_reflns_number_gt 4821
_reflns_number_total 6107
_reflns_threshold_expression >2sigma(I)
_cod_data_source_file c2dt31671d.txt
_cod_data_source_block 3
_cod_database_code 7020672

loop_
_symmetry_equiv_pos_as_xyz
'x, y, z'
'-x, -y, -z'

loop_
_atom_site_label
_atom_site_type_symbol
_atom_site_fract_x
_atom_site_fract_y
_atom_site_fract_z
_atom_site_U_iso_or_equiv
_atom_site_adp_type
_atom_site_occupancy
_atom_site_symmetry_multiplicity
_atom_site_calc_flag
_atom_site_refinement_flags
Rh1 Rh 0.73057(3) -0.34009(2) 0.80520(2) 0.01460(9) Uani 1 1 d .
Rh2 Rh 0.65616(4) 0.10409(3) 0.69281(2) 0.02363(10) Uani 1 1 d .
Cl1 Cl 0.92126(13) 0.23941(11) 0.69152(8) 0.0358(3) Uani 1 1 d .
Cl2 Cl 0.62899(12) 0.19273(9) 0.84381(8) 0.0294(2) Uani 1 1 d .
Cl3 Cl 0.64029(10) -0.34592(8) 0.95678(7) 0.0178(2) Uani 1 1 d .
Cl4 Cl 0.52627(10) -0.26650(8) 0.75117(7) 0.0208(2) Uani 1 1 d .
O3 O 0.7097(5) -0.0117(3) 0.5083(3) 0.0563(11) Uani 1 1 d .
O4 O 0.3180(4) -0.0632(3) 0.6939(2) 0.0429(9) Uani 1 1 d .
N1 N 0.8108(3) -0.3500(3) 0.6746(2) 0.0195(7) Uani 1 1 d .
N2 N 0.5830(3) -0.5144(3) 0.7553(2) 0.0155(7) Uani 1 1 d .
N3 N 0.9221(3) -0.3902(3) 0.8504(2) 0.0170(7) Uani 1 1 d .
N4 N 0.8817(3) -0.1646(3) 0.8453(2) 0.0165(7) Uani 1 1 d .
C3 C 0.6862(6) 0.0325(4) 0.5783(4) 0.0378(12) Uani 1 1 d .
C4 C 0.4469(5) -0.0002(4) 0.6942(3) 0.0280(10) Uani 1 1 d .
C10 C 0.9295(5) -0.2653(4) 0.6366(3) 0.0261(9) Uani 1 1 d .
H10 H 0.9879 -0.1902 0.6735 0.031 Uiso 1 1 calc R
C11 C 0.9692(5) -0.2845(4) 0.5447(3) 0.0332(11) Uani 1 1 d .
H11 H 1.0552 -0.2236 0.5203 0.040 Uiso 1 1 calc R
C12 C 0.8845(5) -0.3914(4) 0.4890(3) 0.0288(10) Uani 1 1 d .
H12 H 0.9112 -0.4047 0.4261 0.035 Uiso 1 1 calc R
C13 C 0.7578(5) -0.4807(4) 0.5265(3) 0.0240(9) Uani 1 1 d .
C14 C 0.6539(5) -0.5928(4) 0.4740(3) 0.0275(10) Uani 1 1 d .
H14 H 0.6744 -0.6121 0.4108 0.033 Uiso 1 1 calc R
C15 C 0.5290(5) -0.6701(4) 0.5129(3) 0.0285(10) Uani 1 1 d .
H15 H 0.4600 -0.7409 0.4759 0.034 Uiso 1 1 calc R
C16 C 0.4969(4) -0.6482(3) 0.6097(3) 0.0207(9) Uani 1 1 d .
C17 C 0.3657(4) -0.7224(4) 0.6550(3) 0.0244(9) Uani 1 1 d .
H17 H 0.2894 -0.7927 0.6215 0.029 Uiso 1 1 calc R
C18 C 0.3491(4) -0.6925(4) 0.7474(3) 0.0241(9) Uani 1 1 d .
H18 H 0.2610 -0.7422 0.7783 0.029 Uiso 1 1 calc R
C19 C 0.4618(4) -0.5888(3) 0.7968(3) 0.0192(8) Uani 1 1 d .
H19 H 0.4511 -0.5712 0.8615 0.023 Uiso 1 1 calc R
C20 C 0.6006(4) -0.5425(3) 0.6634(3) 0.0178(8) Uani 1 1 d .
C21 C 0.7268(4) -0.4573(3) 0.6203(3) 0.0185(8) Uani 1 1 d .
C22 C 0.9345(4) -0.5050(4) 0.8550(3) 0.0224(9) Uani 1 1 d .
H22 H 0.8460 -0.5764 0.8348 0.027 Uiso 1 1 calc R
C23 C 1.0764(5) -0.5219(4) 0.8895(3) 0.0283(10) Uani 1 1 d .
H23 H 1.0817 -0.6044 0.8942 0.034 Uiso 1 1 calc R
C24 C 1.2070(4) -0.4205(4) 0.9163(3) 0.0243(9) Uani 1 1 d .
H24 H 1.3034 -0.4325 0.9387 0.029 Uiso 1 1 calc R
C25 C 1.1976(4) -0.2976(4) 0.9105(3) 0.0204(9) Uani 1 1 d .
C26 C 1.3273(4) -0.1838(4) 0.9348(3) 0.0226(9) Uani 1 1 d .
H26 H 1.4293 -0.1892 0.9540 0.027 Uiso 1 1 calc R
C27 C 1.3072(4) -0.0696(4) 0.9309(3) 0.0222(9) Uani 1 1 d .
H27 H 1.3952 0.0039 0.9471 0.027 Uiso 1 1 calc R
C28 C 1.1559(4) -0.0573(3) 0.9028(3) 0.0191(8) Uani 1 1 d .
C29 C 1.1235(5) 0.0585(4) 0.9018(3) 0.0240(9) Uani 1 1 d .
H29 H 1.2053 0.1352 0.9202 0.029 Uiso 1 1 calc R
C30 C 0.9726(5) 0.0598(4) 0.8738(3) 0.0258(9) Uani 1 1 d .
H30 H 0.9495 0.1375 0.8737 0.031 Uiso 1 1 calc R
C31 C 0.8526(4) -0.0544(3) 0.8454(3) 0.0208(9) Uani 1 1 d .
H31 H 0.7489 -0.0528 0.8260 0.025 Uiso 1 1 calc R
C32 C 1.0299(4) -0.1671(3) 0.8750(3) 0.0162(8) Uani 1 1 d .
C33 C 1.0517(4) -0.2878(3) 0.8786(3) 0.0170(8) Uani 1 1 d .

loop_
_atom_site_aniso_label
_atom_site_aniso_U_11
_atom_site_aniso_U_22
_atom_site_aniso_U_33
_atom_site_aniso_U_23
_atom_site_aniso_U_13
_atom_site_aniso_U_12
Rh1 0.00883(13) 0.01448(14) 0.01785(17) -0.00116(11) -0.00185(11) 0.00055(10)
Rh2 0.02149(17) 0.02134(17) 0.0247(2) 0.00298(13) -0.00244(13) 0.00119(12)
Cl1 0.0281(5) 0.0396(6) 0.0276(6) 0.0013(5) 0.0016(5) -0.0076(4)
Cl2 0.0277(5) 0.0275(5) 0.0298(6) 0.0006(4) 0.0009(4) 0.0042(4)
Cl3 0.0133(4) 0.0203(4) 0.0180(5) -0.0003(4) -0.0007(3) 0.0031(3)
Cl4 0.0160(4) 0.0227(5) 0.0234(5) 0.0000(4) -0.0059(4) 0.0061(3)
O3 0.062(2) 0.045(2) 0.043(3) -0.0092(18) 0.010(2) -0.0081(18)
O4 0.0266(17) 0.047(2) 0.047(2) 0.0095(17) -0.0032(15) -0.0018(15)
N1 0.0109(14) 0.0233(17) 0.0206(19) 0.0010(14) -0.0002(13) 0.0002(12)
N2 0.0112(14) 0.0120(14) 0.0219(19) 0.0007(12) -0.0012(13) 0.0017(11)
N3 0.0084(14) 0.0185(15) 0.0208(18) -0.0017(13) -0.0014(12) 0.0004(11)
N4 0.0153(15) 0.0134(14) 0.0175(18) 0.0004(12) -0.0035(13) 0.0000(12)
C3 0.035(3) 0.029(2) 0.039(3) 0.003(2) -0.001(2) -0.0057(19)
C4 0.025(2) 0.026(2) 0.029(3) 0.0050(18) -0.0003(18) 0.0030(17)
C10 0.0186(19) 0.028(2) 0.027(3) 0.0015(18) 0.0033(17) 0.0013(16)
C11 0.026(2) 0.040(3) 0.028(3) 0.007(2) 0.0062(19) -0.0004(19)
C12 0.027(2) 0.037(2) 0.021(2) 0.0049(19) 0.0050(18) 0.0068(18)
C13 0.0195(19) 0.033(2) 0.019(2) -0.0035(17) -0.0008(16) 0.0094(16)
C14 0.026(2) 0.030(2) 0.025(3) -0.0041(18) -0.0018(18) 0.0094(18)
C15 0.028(2) 0.026(2) 0.029(3) -0.0110(18) -0.0090(19) 0.0071(17)
C16 0.0167(18) 0.0188(19) 0.025(2) -0.0020(16) -0.0029(16) 0.0045(15)
C17 0.0174(19) 0.0195(19) 0.032(3) -0.0025(17) -0.0073(17) 0.0007(15)
C18 0.0165(18) 0.021(2) 0.031(3) 0.0031(17) 0.0007(17) -0.0007(15)
C19 0.0127(17) 0.0191(18) 0.025(2) 0.0021(16) 0.0021(15) 0.0032(14)
C20 0.0120(16) 0.0196(18) 0.020(2) -0.0015(15) -0.0024(15) 0.0041(14)
C21 0.0137(17) 0.0208(19) 0.020(2) 0.0018(16) -0.0006(15) 0.0041(14)
C22 0.0164(18) 0.0197(19) 0.030(2) -0.0031(17) -0.0035(17) 0.0055(15)
C23 0.021(2) 0.022(2) 0.043(3) -0.0017(19) -0.0010(19) 0.0103(16)
C24 0.0140(18) 0.026(2) 0.034(3) -0.0015(18) -0.0037(17) 0.0091(15)
C25 0.0089(16) 0.027(2) 0.023(2) -0.0019(17) 0.0034(15) 0.0033(14)
C26 0.0107(17) 0.030(2) 0.024(2) -0.0028(17) -0.0014(16) 0.0028(15)
C27 0.0118(17) 0.026(2) 0.022(2) 0.0004(17) -0.0045(15) -0.0042(15)
C28 0.0166(18) 0.0207(19) 0.016(2) -0.0027(15) -0.0010(15) 0.0013(15)
C29 0.028(2) 0.0173(19) 0.020(2) -0.0012(16) -0.0042(17) -0.0022(16)
C30 0.033(2) 0.0151(18) 0.027(2) -0.0003(16) -0.0076(18) 0.0046(16)
C31 0.0198(18) 0.0177(18) 0.024(2) 0.0041(16) -0.0054(16) 0.0041(15)
C32 0.0104(16) 0.0153(17) 0.019(2) -0.0007(15) 0.0004(14) -0.0017(13)
C33 0.0122(17) 0.0169(18) 0.017(2) -0.0033(15) 0.0009(14) -0.0013(14)

loop_
_atom_type_symbol
_atom_type_description
_atom_type_scat_dispersion_real
_atom_type_scat_dispersion_imag
_atom_type_scat_source
C C 0.0033 0.0016 'International Tables Vol C Tables 4.2.6.8 and 6.1.1.4'
H H 0.0000 0.0000 'International Tables Vol C Tables 4.2.6.8 and 6.1.1.4'
N N 0.0061 0.0033 'International Tables Vol C Tables 4.2.6.8 and 6.1.1.4'
O O 0.0106 0.0060 'International Tables Vol C Tables 4.2.6.8 and 6.1.1.4'
Cl Cl 0.1484 0.1585 'International Tables Vol C Tables 4.2.6.8 and 6.1.1.4'
Rh Rh -1.1178 0.9187 'International Tables Vol C Tables 4.2.6.8 and 6.1.1.4'

loop_
_geom_angle_atom_site_label_1
_geom_angle_atom_site_label_2
_geom_angle_atom_site_label_3
_geom_angle
_geom_angle_publ_flag
N1 Rh1 N4 94.91(12) ?
N1 Rh1 N3 89.10(13) ?
N4 Rh1 N3 81.62(12) yes
N1 Rh1 N2 81.08(12) yes
N4 Rh1 N2 175.88(13) ?
N3 Rh1 N2 99.14(11) ?
N1 Rh1 Cl4 89.23(9) ?
N4 Rh1 Cl4 94.03(9) ?
N3 Rh1 Cl4 175.19(9) ?
N2 Rh1 Cl4 85.04(9) ?
N1 Rh1 Cl3 175.04(9) ?
N4 Rh1 Cl3 88.39(10) ?
N3 Rh1 Cl3 87.73(10) ?
N2 Rh1 Cl3 95.67(10) ?
Cl4 Rh1 Cl3 94.23(4) yes
C3 Rh2 C4 92.33(19) yes
C3 Rh2 Cl2 176.82(16) ?
C4 Rh2 Cl2 89.18(14) ?
C3 Rh2 Cl1 88.17(14) ?
C4 Rh2 Cl1 179.17(14) ?
Cl2 Rh2 Cl1 90.35(4) yes
C10 N1 C21 118.4(4) ?
C10 N1 Rh1 128.5(3) ?
C21 N1 Rh1 113.1(3) ?
C19 N2 C20 118.8(3) ?
C19 N2 Rh1 128.1(3) ?
C20 N2 Rh1 112.1(2) ?
C22 N3 C33 119.0(3) ?
C22 N3 Rh1 128.7(2) ?
C33 N3 Rh1 112.3(2) ?
C31 N4 C32 119.4(3) ?
C31 N4 Rh1 128.4(2) ?
C32 N4 Rh1 112.2(2) ?
O3 C3 Rh2 177.7(5) ?
O4 C4 Rh2 178.9(4) ?
N1 C10 C11 121.9(4) ?
N1 C10 H10 119.0 ?
C11 C10 H10 119.0 ?
C12 C11 C10 120.3(4) ?
C12 C11 H11 119.9 ?
C10 C11 H11 119.9 ?
C11 C12 C13 119.0(4) ?
C11 C12 H12 120.5 ?
C13 C12 H12 120.5 ?
C21 C13 C12 117.8(3) ?
C21 C13 C14 117.8(4) ?
C12 C13 C14 124.3(4) ?
C15 C14 C13 121.2(4) ?
C15 C14 H14 119.4 ?
C13 C14 H14 119.4 ?
C14 C15 C16 121.6(3) ?
C14 C15 H15 119.2 ?
C16 C15 H15 119.2 ?
C20 C16 C17 116.7(4) ?
C20 C16 C15 118.3(4) ?
C17 C16 C15 125.0(3) ?
C18 C17 C16 119.5(3) ?
C18 C17 H17 120.3 ?
C16 C17 H17 120.3 ?
C17 C18 C19 120.2(4) ?
C17 C18 H18 119.9 ?
C19 C18 H18 119.9 ?
N2 C19 C18 121.6(4) ?
N2 C19 H19 119.2 ?
C18 C19 H19 119.2 ?
N2 C20 C16 123.1(4) ?
N2 C20 C21 117.3(3) ?
C16 C20 C21 119.6(4) ?
N1 C21 C13 122.5(4) ?
N1 C21 C20 116.1(3) ?
C13 C21 C20 121.3(3) ?
N3 C22 C23 120.9(3) ?
N3 C22 H22 119.5 ?
C23 C22 H22 119.5 ?
C24 C23 C22 120.6(4) ?
C24 C23 H23 119.7 ?
C22 C23 H23 119.7 ?
C23 C24 C25 119.5(3) ?
C23 C24 H24 120.2 ?
C25 C24 H24 120.2 ?
C33 C25 C24 116.8(3) ?
C33 C25 C26 118.4(4) ?
C24 C25 C26 124.8(3) ?
C27 C26 C25 121.3(3) ?
C27 C26 H26 119.3 ?
C25 C26 H26 119.3 ?
C26 C27 C28 121.1(3) ?
C26 C27 H27 119.4 ?
C28 C27 H27 119.4 ?
C32 C28 C29 117.4(3) ?
C32 C28 C27 118.4(4) ?
C29 C28 C27 124.3(3) ?
C30 C29 C28 119.6(3) ?
C30 C29 H29 120.2 ?
C28 C29 H29 120.2 ?
C29 C30 C31 119.8(4) ?
C29 C30 H30 120.1 ?
C31 C30 H30 120.1 ?
N4 C31 C30 121.3(3) ?
N4 C31 H31 119.4 ?
C30 C31 H31 119.4 ?
N4 C32 C28 122.5(3) ?
N4 C32 C33 117.1(3) ?
C28 C32 C33 120.4(3) ?
N3 C33 C25 123.2(3) ?
N3 C33 C32 116.6(3) ?
C25 C33 C32 120.2(3) ?

loop_
_geom_bond_atom_site_label_1
_geom_bond_atom_site_label_2
_geom_bond_distance
_geom_bond_publ_flag
Rh1 N1 2.027(3) yes
Rh1 N4 2.037(3) yes
Rh1 N3 2.038(3) yes
Rh1 N2 2.046(3) yes
Rh1 Cl4 2.3364(9) yes
Rh1 Cl3 2.3413(11) yes
Rh2 C3 1.823(5) yes
Rh2 C4 1.851(4) yes
Rh2 Cl2 2.3515(12) yes
Rh2 Cl1 2.3567(11) yes
O3 C3 1.129(6) ?
O4 C4 1.135(5) ?
N1 C10 1.345(5) ?
N1 C21 1.368(4) ?
N2 C19 1.327(5) ?
N2 C20 1.358(5) ?
N3 C22 1.331(5) ?
N3 C33 1.372(4) ?
N4 C31 1.332(5) ?
N4 C32 1.368(4) ?
C10 C11 1.390(6) ?
C10 H10 0.9500 ?
C11 C12 1.377(6) ?
C11 H11 0.9500 ?
C12 C13 1.407(6) ?
C12 H12 0.9500 ?
C13 C21 1.401(6) ?
C13 C14 1.446(5) ?
C14 C15 1.343(6) ?
C14 H14 0.9500 ?
C15 C16 1.444(6) ?
C15 H15 0.9500 ?
C16 C20 1.409(5) ?
C16 C17 1.409(6) ?
C17 C18 1.368(6) ?
C17 H17 0.9500 ?
C18 C19 1.402(5) ?
C18 H18 0.9500 ?
C19 H19 0.9500 ?
C20 C21 1.422(5) ?
C22 C23 1.402(5) ?
C22 H22 0.9500 ?
C23 C24 1.367(5) ?
C23 H23 0.9500 ?
C24 C25 1.415(6) ?
C24 H24 0.9500 ?
C25 C33 1.389(5) ?
C25 C26 1.439(5) ?
C26 C27 1.350(6) ?
C26 H26 0.9500 ?
C27 C28 1.427(5) ?
C27 H27 0.9500 ?
C28 C32 1.403(5) ?
C28 C29 1.409(5) ?
C29 C30 1.379(5) ?
C29 H29 0.9500 ?
C30 C31 1.411(5) ?
C30 H30 0.9500 ?
C31 H31 0.9500 ?
C32 C33 1.426(5) ?
